data_1577270
loop_
_publ_author_name
'Uroz, Andrea'
'Blanco, Laura'
'D\'iaz-Tendero, Sergio'
'Feberero, Claudia'
'Collado, Alba'
'Cabrera, Silvia'
'Aleman, Jose'

_publ_section_title
;
 Substrate&#x2011;Driven Iridium Photocatalysts Enable Diastereoselective
 Dearomative Polyoxygenation of Hydroxyquinolines
;
_journal_name_full 'Chemical Science'
_journal_paper_doi 10.1039/D6SC01835A
_journal_year 2026
_chemical_formula_sum 'C21.75 H28.5 Cl2.5 Ir N O4'
_chemical_formula_weight 648.78
_chemical_name_common AU-144_250K
_space_group_crystal_system monoclinic
_space_group_IT_number 14
_space_group_name_Hall '-P 2yn'
_space_group_name_H-M_alt 'P 1 21/n 1'
_atom_sites_solution_hydrogens geom
_audit_update_record
;
2025-06-23 deposited with the CCDC.	2026-05-15 downloaded from the CCDC.
;
_cell_angle_alpha 90
_cell_angle_beta 93.1168(13)
_cell_angle_gamma 90
_cell_formula_units_Z 4
_cell_length_a 14.6976(5)
_cell_length_b 10.0918(3)
_cell_length_c 17.0571(6)
_cell_measurement_reflns_used 9995
_cell_measurement_temperature 250.(2)
_cell_measurement_theta_max 23.9422
_cell_measurement_theta_min 2.7588
_cell_volume 2526.26(14)
_computing_cell_refinement 'SAINT V8.40B (Bruker AXS LLC, 2019)'
_computing_data_collection 'Bruker Instrument Service v2010.9.0.0'
_computing_data_reduction 'SAINT V8.40B (Bruker AXS LLC, 2019)'
_computing_molecular_graphics 'shelXle (C.B. Huebschle, rev 1328)'
_computing_structure_refinement 'SHELXL-2019/1 (Sheldrick, 2019)'
_computing_structure_solution 'XT, VERSION 2018/2'
_diffrn_ambient_temperature 250.(2)
_diffrn_detector_area_resol_mean 8.3333
_diffrn_measured_fraction_theta_full 0.998
_diffrn_measured_fraction_theta_max 0.998
_diffrn_measurement_device_type 'Bruker Kappa Apex II'
_diffrn_radiation_type 'Mo K\a'
_diffrn_radiation_wavelength 0.71073
_diffrn_reflns_av_R_equivalents 0.0574
_diffrn_reflns_av_unetI/netI 0.0229
_diffrn_reflns_limit_h_max 17
_diffrn_reflns_limit_h_min -17
_diffrn_reflns_limit_k_max 12
_diffrn_reflns_limit_k_min -12
_diffrn_reflns_limit_l_max 20
_diffrn_reflns_limit_l_min -20
_diffrn_reflns_number 74839
_diffrn_reflns_theta_full 25.35
_diffrn_reflns_theta_max 25.35
_diffrn_reflns_theta_min 2.35
_diffrn_source 'sealed tube'
_exptl_absorpt_coefficient_mu 5.575
_exptl_absorpt_correction_T_max 0.89
_exptl_absorpt_correction_T_min 0.68
_exptl_absorpt_correction_type multi-scan
_exptl_absorpt_process_details
;
Krause, L., Herbst-Irmer, R., Sheldrick, G. M., Stalke, D. (2015).
"Comparison of silver and molybdenum microfocus X-ray sources for
single-crystal structure determination"
J. Appl. Cryst. 48, 3-10.
doi:10.1107/S1600576714022985
;
_exptl_crystal_colour 'clear intense yellow'
_exptl_crystal_density_diffrn 1.706
_exptl_crystal_density_method 'not measured'
_exptl_crystal_description plate
_exptl_crystal_F_000 1270
_exptl_crystal_size_max 0.107
_exptl_crystal_size_mid 0.065
_exptl_crystal_size_min 0.022
_refine_diff_density_max 2.231
_refine_diff_density_min -0.761
_refine_ls_extinction_method none
_refine_ls_goodness_of_fit_ref 1.068
_refine_ls_hydrogen_treatment constr
_refine_ls_matrix_type full
_refine_ls_number_parameters 287
_refine_ls_number_reflns 4608
_refine_ls_number_restraints 336
_refine_ls_restrained_S_all 1.044
_refine_ls_R_factor_all 0.0396
_refine_ls_R_factor_gt 0.0296
_refine_ls_shift/su_max 0.002
_refine_ls_shift/su_mean 0.000
_refine_ls_structure_factor_coef Fsqd
_refine_ls_weighting_details 'w=1/[\s^2^(Fo^2^)+(0.0388P)^2^+10.4132P] where P=(Fo^2^+2Fc^2^)/3'
_refine_ls_weighting_scheme calc
_refine_ls_wR_factor_gt 0.0764
_refine_ls_wR_factor_ref 0.0826
_reflns_number_gt 3783
_reflns_number_total 4608
_reflns_threshold_expression 'I > 2\s(I)'
_cod_data_source_file d6sc01835a2.cif
_cod_data_source_block 03664_amarillo
_cod_depositor_comments
;
The following automatic conversions were performed:

data item '_exptl_absorpt_correction_type' value 'Multi-Scan' was
changed to 'multi-scan' in accordance with the
/home/data/users/saulius/crontab/automatic-downloads/rss-feeds/RSC/lib/dictionaries/cif_core.dic
dictionary named 'cif_core.dic' version 2.4.2 last updated on
2011-04-26.

Automatic conversion script
Id: cif_fix_values 8170 2020-07-09 18:12:32Z antanas 
;
_cod_original_formula_sum 'C21.75 H28.50 Cl2.50 Ir N O4'
_cod_database_code 1577270

loop_
_space_group_symop_operation_xyz
'x, y, z'
'-x+1/2, y+1/2, -z+1/2'
'-x, -y, -z'
'x-1/2, -y-1/2, z-1/2'

loop_
_atom_site_type_symbol
_atom_site_label
_atom_site_fract_x
_atom_site_fract_y
_atom_site_fract_z
_atom_site_U_iso_or_equiv
_atom_site_adp_type
_atom_site_calc_flag
_atom_site_refinement_flags_adp
_atom_site_refinement_flags_occupancy
_atom_site_refinement_flags_posn
_atom_site_occupancy
_atom_site_disorder_assembly
_atom_site_disorder_group
C C1 0.4791(4) 0.4623(6) 0.1705(4) 0.0421(14) Uani d . . . 1.000000 . .
C C2 0.5716(4) 0.4183(6) 0.1806(4) 0.0380(13) Uani d . . . 1.000000 . .
C C3 0.6268(4) 0.4957(6) 0.1314(3) 0.0371(13) Uani d . . . 1.000000 . .
C C4 0.5670(5) 0.5875(6) 0.0887(3) 0.0414(13) Uani d . . . 1.000000 . .
C C5 0.4765(5) 0.5689(7) 0.1132(4) 0.0430(14) Uani d . . . 1.000000 . .
C C6 0.3991(5) 0.4060(9) 0.2099(5) 0.067(2) Uani d . . . 1.000000 . .
H H6A 0.367985 0.342395 0.175261 0.101000 Uiso calc U . R 1.000000 . .
H H6B 0.357441 0.476911 0.221753 0.101000 Uiso calc U . R 1.000000 . .
H H6C 0.420003 0.362250 0.258214 0.101000 Uiso calc U . R 1.000000 . .
C C7 0.6039(6) 0.3056(7) 0.2326(4) 0.0573(19) Uani d . . . 1.000000 . .
H H7A 0.591397 0.222220 0.205842 0.086000 Uiso calc U . R 1.000000 . .
H H7B 0.572176 0.307870 0.280984 0.086000 Uiso calc U . R 1.000000 . .
H H7C 0.668905 0.314039 0.244479 0.086000 Uiso calc U . R 1.000000 . .
C C8 0.7270(5) 0.4761(8) 0.1201(4) 0.059(2) Uani d . . . 1.000000 . .
H H8A 0.734560 0.414967 0.077094 0.088000 Uiso calc U . R 1.000000 . .
H H8B 0.756271 0.440211 0.167843 0.088000 Uiso calc U . R 1.000000 . .
H H8C 0.754542 0.560560 0.108167 0.088000 Uiso calc U . R 1.000000 . .
C C9 0.5956(6) 0.6863(8) 0.0299(4) 0.065(2) Uani d . . . 1.000000 . .
H H9A 0.586117 0.649619 -0.022490 0.098000 Uiso calc U . R 1.000000 . .
H H9B 0.659572 0.707232 0.039839 0.098000 Uiso calc U . R 1.000000 . .
H H9C 0.559589 0.766326 0.034018 0.098000 Uiso calc U . R 1.000000 . .
C C10 0.3924(6) 0.6404(9) 0.0849(5) 0.074(3) Uani d . . . 1.000000 . .
H H10A 0.360350 0.588763 0.044161 0.111000 Uiso calc U . R 1.000000 . .
H H10B 0.408714 0.725953 0.063863 0.111000 Uiso calc U . R 1.000000 . .
H H10C 0.353273 0.653160 0.128299 0.111000 Uiso calc U . R 1.000000 . .
C C11 0.7081(4) 0.5609(6) 0.3444(4) 0.0394(14) Uani d . . . 1.000000 . .
H H11 0.740700 0.522953 0.304119 0.047000 Uiso calc U . R 1.000000 . .
C C12 0.7446(4) 0.5554(7) 0.4196(4) 0.0431(15) Uani d . . . 1.000000 . .
H H12 0.801949 0.516626 0.430735 0.052000 Uiso calc U . R 1.000000 . .
C C13 0.6952(4) 0.6083(6) 0.4795(4) 0.0384(13) Uani d . . . 1.000000 . .
H H13 0.717721 0.602105 0.531985 0.046000 Uiso calc U . R 1.000000 . .
C C14 0.6130(4) 0.6699(5) 0.4611(3) 0.0294(11) Uani d . . . 1.000000 . .
C C15 0.5549(4) 0.7268(6) 0.5243(3) 0.0376(13) Uani d . . . 1.000000 . .
C C16 0.4562(4) 0.7321(6) 0.4966(4) 0.0400(13) Uani d . . . 1.000000 . .
H H16 0.414861 0.770021 0.534657 0.048000 Uiso calc U . R 1.000000 . .
C C17 0.4250(4) 0.7455(5) 0.4139(3) 0.0327(12) Uani d . . . 1.000000 . .
C C18 0.4977(4) 0.7508(5) 0.3539(3) 0.0280(11) Uani d . . . 1.000000 . .
C C19 0.5825(4) 0.6753(5) 0.3834(3) 0.0278(11) Uani d . . . 1.000000 . .
C C20 0.5881(5) 0.8653(6) 0.5476(4) 0.0499(16) Uani d . . . 1.000000 . .
H H20A 0.587370 0.921364 0.501429 0.075000 Uiso calc U . R 1.000000 . .
H H20B 0.649677 0.859936 0.570899 0.075000 Uiso calc U . R 1.000000 . .
H H20C 0.548262 0.902625 0.585439 0.075000 Uiso calc U . R 1.000000 . .
C C21 0.3343(4) 0.8028(7) 0.3894(4) 0.0438(15) Uani d . . . 1.000000 . .
H H21A 0.340293 0.897607 0.381923 0.066000 Uiso calc U . R 1.000000 . .
H H21B 0.291793 0.785887 0.429785 0.066000 Uiso calc U . R 1.000000 . .
H H21C 0.311925 0.762101 0.340585 0.066000 Uiso calc U . R 1.000000 . .
Cl Cl1 0.63022(11) 0.84027(17) 0.20388(9) 0.0465(4) Uani d . . . 1.000000 . .
Ir Ir1 0.56207(2) 0.62292(2) 0.21340(2) 0.02766(9) Uani d . . . 1.000000 . .
N N1 0.6279(3) 0.6182(4) 0.3258(3) 0.0293(10) Uani d . . . 1.000000 . .
O O1 0.4657(2) 0.7050(4) 0.2828(2) 0.0294(8) Uani d . . . 1.000000 . .
O O2 0.5216(3) 0.8893(3) 0.3522(2) 0.0343(9) Uani d . . . 1.000000 . .
H H2O 0.557489 0.902282 0.317083 0.041000 Uiso calc U . R 1.000000 . .
O O3 0.4210(3) 0.6179(4) 0.4537(3) 0.0417(10) Uani d . . . 1.000000 . .
O O4 0.5641(4) 0.6490(5) 0.5938(2) 0.0539(12) Uani d . . . 1.000000 . .
H H4O 0.549686 0.571220 0.583405 0.065000 Uiso calc U . R 1.000000 . .
C C22 0.4115(7) 0.9849(10) 0.1858(5) 0.056(2) Uani d U P . 0.750000 . .
H H22A 0.434985 0.895837 0.197527 0.068000 Uiso calc U P R 0.750000 A 1
H H22B 0.438033 1.046104 0.225363 0.068000 Uiso calc U P R 0.750000 A 1
Cl Cl2 0.4414(2) 1.0334(4) 0.09272(18) 0.0905(9) Uani d U P . 0.750000 B .
Cl Cl3A 0.2966(3) 0.9858(5) 0.1881(2) 0.0905(9) Uani d U P . 0.627(5) B 1
Cl Cl3B 0.3217(15) 1.067(3) 0.2336(13) 0.0905(9) Uani d U P . 0.123(5) B 2

loop_
_atom_site_aniso_label
_atom_site_aniso_U_11
_atom_site_aniso_U_22
_atom_site_aniso_U_33
_atom_site_aniso_U_12
_atom_site_aniso_U_13
_atom_site_aniso_U_23
C1 0.041(3) 0.047(3) 0.038(3) -0.004(2) -0.001(2) -0.017(2)
C2 0.045(3) 0.039(3) 0.029(3) -0.002(2) -0.002(2) -0.008(2)
C3 0.043(3) 0.041(3) 0.028(3) 0.001(2) 0.003(2) -0.009(2)
C4 0.056(3) 0.044(3) 0.024(3) 0.004(2) -0.002(2) -0.006(2)
C5 0.045(3) 0.050(3) 0.032(3) 0.007(2) -0.009(2) -0.014(2)
C6 0.053(4) 0.094(6) 0.055(4) -0.028(4) 0.004(3) -0.018(4)
C7 0.071(5) 0.042(4) 0.057(4) -0.001(3) -0.012(4) 0.003(3)
C8 0.043(3) 0.082(5) 0.052(4) 0.008(3) 0.009(3) -0.019(4)
C9 0.103(6) 0.063(4) 0.031(3) -0.006(4) 0.007(4) 0.004(3)
C10 0.066(4) 0.082(5) 0.070(5) 0.026(4) -0.034(4) -0.027(4)
C11 0.034(3) 0.048(3) 0.036(3) 0.015(3) 0.000(2) -0.009(3)
C12 0.038(3) 0.052(4) 0.038(3) 0.015(3) -0.007(2) -0.007(3)
C13 0.041(3) 0.043(3) 0.030(3) 0.009(2) -0.009(2) -0.005(2)
C14 0.037(3) 0.027(2) 0.025(2) 0.003(2) -0.001(2) -0.0016(19)
C15 0.049(3) 0.038(3) 0.026(3) 0.010(2) 0.003(2) -0.002(2)
C16 0.044(3) 0.042(3) 0.035(3) 0.005(2) 0.012(2) -0.005(2)
C17 0.035(3) 0.028(3) 0.036(3) 0.004(2) 0.007(2) -0.003(2)
C18 0.030(3) 0.026(2) 0.028(2) 0.0033(19) 0.0015(19) -0.0021(19)
C19 0.032(3) 0.025(2) 0.026(2) 0.002(2) 0.0004(19) -0.0033(19)
C20 0.063(4) 0.040(3) 0.046(4) 0.012(3) -0.004(3) -0.013(3)
C21 0.034(3) 0.049(4) 0.049(4) 0.008(3) 0.008(3) -0.004(3)
Cl1 0.0481(9) 0.0533(9) 0.0386(8) -0.0218(7) 0.0069(7) -0.0015(7)
Ir1 0.02575(13) 0.03499(13) 0.02211(12) 0.00154(9) -0.00008(8) -0.00350(9)
N1 0.027(2) 0.035(2) 0.026(2) 0.0036(19) -0.0004(16) -0.0053(18)
O1 0.0268(18) 0.034(2) 0.0270(18) 0.0030(16) -0.0010(14) -0.0028(15)
O2 0.038(2) 0.0261(18) 0.039(2) 0.0003(16) 0.0025(18) -0.0008(16)
O3 0.047(2) 0.036(2) 0.043(2) -0.0020(18) 0.0105(19) 0.0014(17)
O4 0.085(4) 0.053(3) 0.025(2) 0.014(3) 0.006(2) 0.0010(19)
C22 0.065(5) 0.061(6) 0.042(5) 0.010(4) -0.007(4) 0.019(4)
Cl2 0.0844(17) 0.126(2) 0.0619(14) 0.0222(16) 0.0059(12) 0.0395(15)
Cl3A 0.0844(17) 0.126(2) 0.0619(14) 0.0222(16) 0.0059(12) 0.0395(15)
Cl3B 0.0844(17) 0.126(2) 0.0619(14) 0.0222(16) 0.0059(12) 0.0395(15)

loop_
_atom_type_symbol
_atom_type_description
_atom_type_scat_dispersion_real
_atom_type_scat_dispersion_imag
_atom_type_scat_source
C C 0.0033 0.0016 'International Tables Vol C Tables 4.2.6.8 and 6.1.1.4'
H H 0.0000 0.0000 'International Tables Vol C Tables 4.2.6.8 and 6.1.1.4'
Cl Cl 0.1484 0.1585 'International Tables Vol C Tables 4.2.6.8 and 6.1.1.4'
Ir Ir -1.4442 7.9887 'International Tables Vol C Tables 4.2.6.8 and 6.1.1.4'
N N 0.0061 0.0033 'International Tables Vol C Tables 4.2.6.8 and 6.1.1.4'
O O 0.0106 0.0060 'International Tables Vol C Tables 4.2.6.8 and 6.1.1.4'

loop_
_geom_angle_atom_site_label_1
_geom_angle_atom_site_label_2
_geom_angle_atom_site_label_3
_geom_angle_site_symmetry_1
_geom_angle_site_symmetry_3
_geom_angle
_geom_angle_publ_flag
C2 C1 C5 . . 107.5(6) ?
C2 C1 C6 . . 126.3(7) ?
C5 C1 C6 . . 126.2(6) ?
C2 C1 Ir1 . . 70.9(3) ?
C5 C1 Ir1 . . 70.2(3) ?
C6 C1 Ir1 . . 125.6(5) ?
C3 C2 C1 . . 109.0(6) ?
C3 C2 C7 . . 126.0(6) ?
C1 C2 C7 . . 125.0(6) ?
C3 C2 Ir1 . . 71.0(3) ?
C1 C2 Ir1 . . 70.0(3) ?
C7 C2 Ir1 . . 126.7(5) ?
C2 C3 C4 . . 107.2(5) ?
C2 C3 C8 . . 126.3(6) ?
C4 C3 C8 . . 126.2(6) ?
C2 C3 Ir1 . . 70.2(3) ?
C4 C3 Ir1 . . 70.6(3) ?
C8 C3 Ir1 . . 129.0(4) ?
C5 C4 C3 . . 108.6(6) ?
C5 C4 C9 . . 125.8(6) ?
C3 C4 C9 . . 125.6(7) ?
C5 C4 Ir1 . . 69.7(3) ?
C3 C4 Ir1 . . 70.3(3) ?
C9 C4 Ir1 . . 125.3(5) ?
C4 C5 C1 . . 107.7(6) ?
C4 C5 C10 . . 127.7(7) ?
C1 C5 C10 . . 124.6(7) ?
C4 C5 Ir1 . . 71.5(3) ?
C1 C5 Ir1 . . 70.0(3) ?
C10 C5 Ir1 . . 125.2(5) ?
N1 C11 C12 . . 122.5(6) ?
C11 C12 C13 . . 118.8(6) ?
C14 C13 C12 . . 119.4(5) ?
C19 C14 C13 . . 118.2(5) ?
C19 C14 C15 . . 120.1(5) ?
C13 C14 C15 . . 121.7(5) ?
O4 C15 C16 . . 109.2(5) ?
O4 C15 C14 . . 110.5(5) ?
C16 C15 C14 . . 111.0(5) ?
O4 C15 C20 . . 105.9(5) ?
C16 C15 C20 . . 109.8(5) ?
C14 C15 C20 . . 110.3(5) ?
O3 C16 C17 . . 60.1(4) ?
O3 C16 C15 . . 116.4(5) ?
C17 C16 C15 . . 123.5(5) ?
O3 C17 C16 . . 59.3(4) ?
O3 C17 C21 . . 114.5(5) ?
C16 C17 C21 . . 122.3(5) ?
O3 C17 C18 . . 113.1(4) ?
C16 C17 C18 . . 117.2(5) ?
C21 C17 C18 . . 116.6(5) ?
O1 C18 O2 . . 112.6(4) ?
O1 C18 C17 . . 111.6(5) ?
O2 C18 C17 . . 103.2(4) ?
O1 C18 C19 . . 111.2(4) ?
O2 C18 C19 . . 107.2(4) ?
C17 C18 C19 . . 110.7(4) ?
N1 C19 C14 . . 122.4(5) ?
N1 C19 C18 . . 113.8(5) ?
C14 C19 C18 . . 123.7(5) ?
O1 Ir1 N1 . . 77.45(15) ?
O1 Ir1 C1 . . 95.9(2) ?
N1 Ir1 C1 . . 121.4(2) ?
O1 Ir1 C5 . . 99.7(2) ?
N1 Ir1 C5 . . 161.1(2) ?
C1 Ir1 C5 . . 39.8(3) ?
O1 Ir1 C2 . . 126.2(2) ?
N1 Ir1 C2 . . 100.5(2) ?
C1 Ir1 C2 . . 39.1(2) ?
C5 Ir1 C2 . . 65.8(2) ?
O1 Ir1 C3 . . 161.7(2) ?
N1 Ir1 C3 . . 112.4(2) ?
C1 Ir1 C3 . . 65.8(2) ?
C5 Ir1 C3 . . 65.9(2) ?
C2 Ir1 C3 . . 38.9(2) ?
O1 Ir1 C4 . . 133.6(2) ?
N1 Ir1 C4 . . 148.8(2) ?
C1 Ir1 C4 . . 65.6(3) ?
C5 Ir1 C4 . . 38.8(2) ?
C2 Ir1 C4 . . 65.1(2) ?
C3 Ir1 C4 . . 39.1(2) ?
O1 Ir1 Cl1 . . 88.53(11) ?
N1 Ir1 Cl1 . . 84.85(13) ?
C1 Ir1 Cl1 . . 153.70(19) ?
C5 Ir1 Cl1 . . 113.9(2) ?
C2 Ir1 Cl1 . . 145.24(18) ?
C3 Ir1 Cl1 . . 107.28(17) ?
C4 Ir1 Cl1 . . 92.72(18) ?
C11 N1 C19 . . 118.6(5) ?
C11 N1 Ir1 . . 125.6(4) ?
C19 N1 Ir1 . . 115.7(4) ?
C18 O1 Ir1 . . 115.6(3) ?
C16 O3 C17 . . 60.6(4) ?
Cl3A C22 Cl2 . . 108.8(5) ?
Cl2 C22 Cl3B . . 120.8(8) ?

loop_
_geom_bond_atom_site_label_1
_geom_bond_atom_site_label_2
_geom_bond_site_symmetry_2
_geom_bond_distance
_geom_bond_publ_flag
C1 C2 . 1.432(9) ?
C1 C5 . 1.453(10) ?
C1 C6 . 1.497(10) ?
C1 Ir1 . 2.134(6) ?
C2 C3 . 1.431(9) ?
C2 C7 . 1.503(9) ?
C2 Ir1 . 2.146(6) ?
C3 C4 . 1.447(9) ?
C3 C8 . 1.508(9) ?
C3 Ir1 . 2.157(6) ?
C4 C5 . 1.428(9) ?
C4 C9 . 1.491(9) ?
C4 Ir1 . 2.162(6) ?
C5 C10 . 1.489(10) ?
C5 Ir1 . 2.137(6) ?
C11 N1 . 1.336(7) ?
C11 C12 . 1.364(8) ?
C12 C13 . 1.390(9) ?
C13 C14 . 1.381(8) ?
C14 C19 . 1.377(7) ?
C14 C15 . 1.524(8) ?
C15 O4 . 1.421(7) ?
C15 C16 . 1.502(9) ?
C15 C20 . 1.526(9) ?
C16 O3 . 1.446(7) ?
C16 C17 . 1.465(8) ?
C17 O3 . 1.458(7) ?
C17 C21 . 1.492(8) ?
C17 C18 . 1.520(7) ?
C18 O1 . 1.359(6) ?
C18 O2 . 1.442(6) ?
C18 C19 . 1.522(7) ?
C19 N1 . 1.346(7) ?
Cl1 Ir1 . 2.4204(15) ?
Ir1 O1 . 2.068(4) ?
Ir1 N1 . 2.101(4) ?
C22 Cl3A . 1.691(11) ?
C22 Cl2 . 1.740(9) ?
C22 Cl3B . 1.79(2) ?

loop_
_geom_hbond_atom_site_label_D
_geom_hbond_atom_site_label_H
_geom_hbond_atom_site_label_A
_geom_hbond_site_symmetry_A
_geom_hbond_distance_DH
_geom_hbond_distance_HA
_geom_hbond_distance_DA
_geom_hbond_angle_DHA
_geom_hbond_publ_flag
C11 H11 Cl1 2_645 0.94 2.65 3.390(6) 135.6 ?
C20 H20C O2 3_676 0.97 2.59 3.457(7) 148.7 ?
C21 H21C Cl3B^b 2_545 0.97 3.01 3.84(2) 145.2 ?
O2 H2O Cl1 . 0.83 2.34 3.104(4) 152.8 ?
O4 H4O O3 3_666 0.83 2.06 2.825(6) 152.3 ?
C22 H22A^a Cl1 . 0.98 2.92 3.529(10) 121.2 ?
C22 H22A^a O1 . 0.98 2.44 3.348(10) 153.9 ?

loop_
_geom_torsion_atom_site_label_1
_geom_torsion_atom_site_label_2
_geom_torsion_atom_site_label_3
_geom_torsion_atom_site_label_4
_geom_torsion_site_symmetry_1
_geom_torsion_site_symmetry_2
_geom_torsion_site_symmetry_3
_geom_torsion_site_symmetry_4
_geom_torsion
_geom_torsion_publ_flag
C5 C1 C2 C3 . . . . 0.6(7) ?
C6 C1 C2 C3 . . . . 178.7(6) ?
Ir1 C1 C2 C3 . . . . -60.5(4) ?
C5 C1 C2 C7 . . . . -177.5(6) ?
C6 C1 C2 C7 . . . . 0.7(10) ?
Ir1 C1 C2 C7 . . . . 121.4(6) ?
C5 C1 C2 Ir1 . . . . 61.1(4) ?
C6 C1 C2 Ir1 . . . . -120.7(6) ?
C1 C2 C3 C4 . . . . -1.3(7) ?
C7 C2 C3 C4 . . . . 176.8(6) ?
Ir1 C2 C3 C4 . . . . -61.2(4) ?
C1 C2 C3 C8 . . . . -175.7(6) ?
C7 C2 C3 C8 . . . . 2.4(10) ?
Ir1 C2 C3 C8 . . . . 124.4(6) ?
C1 C2 C3 Ir1 . . . . 59.9(4) ?
C7 C2 C3 Ir1 . . . . -122.0(6) ?
C2 C3 C4 C5 . . . . 1.6(7) ?
C8 C3 C4 C5 . . . . 176.0(6) ?
Ir1 C3 C4 C5 . . . . -59.3(4) ?
C2 C3 C4 C9 . . . . -179.2(6) ?
C8 C3 C4 C9 . . . . -4.8(10) ?
Ir1 C3 C4 C9 . . . . 119.9(7) ?
C2 C3 C4 Ir1 . . . . 60.9(4) ?
C8 C3 C4 Ir1 . . . . -124.7(6) ?
C3 C4 C5 C1 . . . . -1.2(7) ?
C9 C4 C5 C1 . . . . 179.5(6) ?
Ir1 C4 C5 C1 . . . . -61.0(4) ?
C3 C4 C5 C10 . . . . -179.6(6) ?
C9 C4 C5 C10 . . . . 1.2(11) ?
Ir1 C4 C5 C10 . . . . 120.7(7) ?
C3 C4 C5 Ir1 . . . . 59.7(4) ?
C9 C4 C5 Ir1 . . . . -119.5(7) ?
C2 C1 C5 C4 . . . . 0.4(7) ?
C6 C1 C5 C4 . . . . -177.8(6) ?
Ir1 C1 C5 C4 . . . . 61.9(4) ?
C2 C1 C5 C10 . . . . 178.8(6) ?
C6 C1 C5 C10 . . . . 0.6(10) ?
Ir1 C1 C5 C10 . . . . -119.7(6) ?
C2 C1 C5 Ir1 . . . . -61.5(4) ?
C6 C1 C5 Ir1 . . . . 120.3(6) ?
N1 C11 C12 C13 . . . . 1.8(10) ?
C11 C12 C13 C14 . . . . -2.9(10) ?
C12 C13 C14 C19 . . . . 0.7(9) ?
C12 C13 C14 C15 . . . . 178.5(6) ?
C19 C14 C15 O4 . . . . 144.5(6) ?
C13 C14 C15 O4 . . . . -33.4(8) ?
C19 C14 C15 C16 . . . . 23.1(7) ?
C13 C14 C15 C16 . . . . -154.7(6) ?
C19 C14 C15 C20 . . . . -98.8(6) ?
C13 C14 C15 C20 . . . . 83.4(7) ?
O4 C15 C16 O3 . . . . -79.9(6) ?
C14 C15 C16 O3 . . . . 42.3(7) ?
C20 C15 C16 O3 . . . . 164.5(5) ?
O4 C15 C16 C17 . . . . -150.1(5) ?
C14 C15 C16 C17 . . . . -28.0(8) ?
C20 C15 C16 C17 . . . . 94.2(7) ?
C15 C16 C17 O3 . . . . 103.5(6) ?
O3 C16 C17 C21 . . . . 101.2(6) ?
C15 C16 C17 C21 . . . . -155.3(6) ?
O3 C16 C17 C18 . . . . -102.0(5) ?
C15 C16 C17 C18 . . . . 1.6(8) ?
O3 C17 C18 O1 . . . . 86.7(6) ?
C16 C17 C18 O1 . . . . 152.8(5) ?
C21 C17 C18 O1 . . . . -49.1(7) ?
O3 C17 C18 O2 . . . . -152.2(4) ?
C16 C17 C18 O2 . . . . -86.1(6) ?
C21 C17 C18 O2 . . . . 72.0(6) ?
O3 C17 C18 C19 . . . . -37.8(6) ?
C16 C17 C18 C19 . . . . 28.3(7) ?
C21 C17 C18 C19 . . . . -173.5(5) ?
C13 C14 C19 N1 . . . . 2.8(8) ?
C15 C14 C19 N1 . . . . -175.1(5) ?
C13 C14 C19 C18 . . . . -174.2(5) ?
C15 C14 C19 C18 . . . . 7.9(8) ?
O1 C18 C19 N1 . . . . 23.6(6) ?
O2 C18 C19 N1 . . . . -99.9(5) ?
C17 C18 C19 N1 . . . . 148.3(5) ?
O1 C18 C19 C14 . . . . -159.1(5) ?
O2 C18 C19 C14 . . . . 77.4(6) ?
C17 C18 C19 C14 . . . . -34.5(7) ?
C12 C11 N1 C19 . . . . 1.6(9) ?
C12 C11 N1 Ir1 . . . . -176.4(5) ?
C14 C19 N1 C11 . . . . -4.0(8) ?
C18 C19 N1 C11 . . . . 173.3(5) ?
C14 C19 N1 Ir1 . . . . 174.2(4) ?
C18 C19 N1 Ir1 . . . . -8.5(6) ?
O2 C18 O1 Ir1 . . . . 92.4(4) ?
C17 C18 O1 Ir1 . . . . -152.1(3) ?
C19 C18 O1 Ir1 . . . . -27.9(5) ?
C15 C16 O3 C17 . . . . -115.2(6) ?
C21 C17 O3 C16 . . . . -114.3(6) ?
C18 C17 O3 C16 . . . . 108.9(5) ?
